data_7009699
loop_
_publ_author_name
'Tei, Lorenzo'
'Baum, Gerhard'
'Blake, Alexander J.'
'Fenske, Dieter'
'Schr\"oder, Martin'

_publ_section_title
;
 Lanthanide complexes of a new nonadentate ligand derived from
 1,4,7-triazacyclononane: synthesis, structural characterisation and
 NMR spectroscopic studies
;
_journal_issue 16
_journal_name_full 'Journal of the Chemical Society, Dalton Transactions'
_journal_page_first 2793
_journal_paper_doi 10.1039/b002794o
_journal_year 2000
_chemical_formula_moiety 'C21 H33 N6 O6 Y, 2CH~3~OH, 0.5H~2~0'
_chemical_formula_sum 'C23 H41.5 N6 O8.5 Y'
_chemical_formula_weight 627.03
_chemical_name_systematic
; 
 ? 
;
_space_group_IT_number 148
_symmetry_cell_setting trigonal
_symmetry_space_group_name_Hall '-R 3'
_symmetry_space_group_name_H-M 'R -3 :H'
_atom_sites_solution_hydrogens geom
_atom_sites_solution_primary direct
_atom_sites_solution_secondary 'difference Fourier method'
_audit_creation_method SHELXL-97
_cell_angle_alpha 90.00
_cell_angle_beta 90.00
_cell_angle_gamma 120.00
_cell_formula_units_Z 18
_cell_length_a 28.14(3)
_cell_length_b 28.14(3)
_cell_length_c 23.18(2)
_cell_measurement_temperature 203(2)
_cell_measurement_theta_max 25.0
_cell_measurement_theta_min 2.5
_cell_volume 15896(3)
_computing_cell_refinement 'Stoe IPDS'
_computing_data_collection 'Stoe IPDS'
_computing_data_reduction 'Stoe IPDS'
_computing_molecular_graphics 'SHELXTL/PL (VERSION 5-03)(Sheldrick, 1994)'
_computing_publication_material 'SHELXL-97 (Sheldrick, 1997)'
_computing_structure_refinement 'SHELXL-97 (Sheldrick, 1997)'
_computing_structure_solution 'SHELXS-97 (Sheldrick, 1990)'
_diffrn_ambient_temperature 203(2)
_diffrn_detector_area_resol_mean none
_diffrn_measured_fraction_theta_full 0.317
_diffrn_measured_fraction_theta_max 0.317
_diffrn_measurement_device_type 'Stoe IPDS image plate'
_diffrn_measurement_method 'area detector'
_diffrn_radiation_monochromator graphite
_diffrn_radiation_source 'fine-focus sealed tube'
_diffrn_radiation_type MoK\a
_diffrn_radiation_wavelength 0.71073
_diffrn_reflns_av_R_equivalents 0.0543
_diffrn_reflns_av_sigmaI/netI 0.0436
_diffrn_reflns_limit_h_max 31
_diffrn_reflns_limit_h_min -34
_diffrn_reflns_limit_k_max 34
_diffrn_reflns_limit_k_min -34
_diffrn_reflns_limit_l_max 23
_diffrn_reflns_limit_l_min -27
_diffrn_reflns_number 18258
_diffrn_reflns_theta_full 26.05
_diffrn_reflns_theta_max 26.05
_diffrn_reflns_theta_min 2.43
_diffrn_standards_decay_% 0
_diffrn_standards_interval_count 0
_diffrn_standards_interval_time .
_diffrn_standards_number 0
_exptl_absorpt_coefficient_mu 1.697
_exptl_absorpt_correction_type Habitus
_exptl_crystal_colour colourless
_exptl_crystal_density_diffrn 1.179
_exptl_crystal_density_method 'not measured'
_exptl_crystal_description needles
_exptl_crystal_F_000 5913
_exptl_crystal_size_max 0.5
_exptl_crystal_size_mid 0.12
_exptl_crystal_size_min 0.06
_refine_diff_density_max 1.070
_refine_diff_density_min -0.862
_refine_diff_density_rms 0.092
_refine_ls_extinction_method none
_refine_ls_goodness_of_fit_ref 1.052
_refine_ls_hydrogen_treatment 'riding model'
_refine_ls_matrix_type full
_refine_ls_number_parameters 346
_refine_ls_number_reflns 6634
_refine_ls_number_restraints 10
_refine_ls_restrained_S_all 1.060
_refine_ls_R_factor_all 0.0805
_refine_ls_R_factor_gt 0.0662
_refine_ls_shift/su_max 0.046
_refine_ls_shift/su_mean 0.002
_refine_ls_structure_factor_coef Fsqd
_refine_ls_weighting_details 'w=1/[\s^2^(Fo^2^)+(0.0968P)^2^+123.1072P] where P=(Fo^2^+2Fc^2^)/3'
_refine_ls_weighting_scheme calc
_refine_ls_wR_factor_gt 0.1860
_refine_ls_wR_factor_ref 0.2004
_reflns_number_gt 5393
_reflns_number_total 6634
_reflns_threshold_expression >2sigma(I)
_cod_data_source_file b002794o.txt
_cod_data_source_block n3pvyn
_cod_depositor_comments
;
The following automatic conversions were performed:

'_refine_ls_weighting_scheme' value 'calc
w=1/[\s^2^(Fo^2^)+(0.0968P)^2^+123.1072P] where P=(Fo^2^+2Fc^2^)/3'
was changed to 'calc'. New tag '_refine_ls_weighting_details' was
created. The value of the new tag was set to
'w=1/[\s^2^(Fo^2^)+(0.0968P)^2^+123.1072P] where P=(Fo^2^+2Fc^2^)/3'.

Automatic conversion script
Id: cif_fix_values 3143 2015-03-26 13:38:13Z robertas 

The following automatic conversions were performed:

'_atom_sites_solution_primary' value 'direct method' was changed to
'direct'.

'_atom_sites_solution_hydrogens' value 'placed geometrically' was
changed to 'geom'.

Automatic conversion script
Id: cif_fix_values 6452 2018-10-05 10:23:21Z andrius 
;
_cod_original_cell_volume 15896(4)
_cod_original_sg_symbol_H-M R-3
_cod_original_formula_sum 'C23 H41.50 N6 O8.50 Y'
_cod_database_code 7009699

loop_
_symmetry_equiv_pos_as_xyz
'x, y, z'
'-y, x-y, z'
'-x+y, -x, z'
'x+2/3, y+1/3, z+1/3'
'-y+2/3, x-y+1/3, z+1/3'
'-x+y+2/3, -x+1/3, z+1/3'
'x+1/3, y+2/3, z+2/3'
'-y+1/3, x-y+2/3, z+2/3'
'-x+y+1/3, -x+2/3, z+2/3'
'-x, -y, -z'
'y, -x+y, -z'
'x-y, x, -z'
'-x+2/3, -y+1/3, -z+1/3'
'y+2/3, -x+y+1/3, -z+1/3'
'x-y+2/3, x+1/3, -z+1/3'
'-x+1/3, -y+2/3, -z+2/3'
'y+1/3, -x+y+2/3, -z+2/3'
'x-y+1/3, x+2/3, -z+2/3'

loop_
_atom_site_label
_atom_site_type_symbol
_atom_site_fract_x
_atom_site_fract_y
_atom_site_fract_z
_atom_site_U_iso_or_equiv
_atom_site_adp_type
_atom_site_occupancy
_atom_site_calc_flag
_atom_site_refinement_flags
_atom_site_disorder_assembly
_atom_site_disorder_group
Y Y 0.655839(16) 0.041068(18) 0.190064(18) 0.03304(18) Uani 1 d . . .
N1 N 0.61954(17) 0.10398(18) 0.23051(18) 0.0429(9) Uani 1 d . . .
C2 C 0.6484(2) 0.1359(2) 0.2828(2) 0.0500(12) Uani 1 d . . .
H2A H 0.6239 0.1213 0.3156 0.060 Uiso 1 calc R . .
H2B H 0.6575 0.1737 0.2775 0.060 Uiso 1 calc R . .
C3 C 0.7011(2) 0.1348(2) 0.2963(2) 0.0473(12) Uani 1 d . . .
H3A H 0.7290 0.1568 0.2681 0.057 Uiso 1 calc R . .
H3B H 0.7145 0.1507 0.3340 0.057 Uiso 1 calc R . .
N4 N 0.69123(17) 0.07803(17) 0.29520(17) 0.0415(9) Uani 1 d . . .
C5 C 0.6543(2) 0.0447(2) 0.3427(2) 0.0450(12) Uani 1 d . . .
H5A H 0.6380 0.0646 0.3599 0.054 Uiso 1 calc R . .
H5B H 0.6758 0.0395 0.3721 0.054 Uiso 1 calc R . .
C6 C 0.6090(2) -0.0108(2) 0.3232(2) 0.0431(11) Uani 1 d . . .
H6A H 0.6242 -0.0343 0.3152 0.052 Uiso 1 calc R . .
H6B H 0.5822 -0.0275 0.3539 0.052 Uiso 1 calc R . .
N7 N 0.58158(16) -0.00621(18) 0.27082(17) 0.0411(9) Uani 1 d . . .
C8 C 0.5499(2) 0.0223(2) 0.2843(2) 0.0488(12) Uani 1 d . . .
H8A H 0.5594 0.0376 0.3229 0.059 Uiso 1 calc R . .
H8B H 0.5110 -0.0045 0.2840 0.059 Uiso 1 calc R . .
C9 C 0.5607(2) 0.0676(2) 0.2424(2) 0.0477(12) Uani 1 d . . .
H9A H 0.5418 0.0515 0.2065 0.057 Uiso 1 calc R . .
H9B H 0.5457 0.0893 0.2580 0.057 Uiso 1 calc R . .
C1A C 0.6265(2) 0.1422(2) 0.1824(2) 0.0479(12) Uani 1 d . . .
H1AA H 0.6124 0.1658 0.1943 0.057 Uiso 1 calc R . .
H1AB H 0.6053 0.1210 0.1494 0.057 Uiso 1 calc R . .
C2A C 0.6855(2) 0.1767(2) 0.1652(2) 0.0475(12) Uani 1 d . . .
H2AA H 0.6880 0.1941 0.1283 0.057 Uiso 1 calc R . .
H2AB H 0.7049 0.2052 0.1937 0.057 Uiso 1 calc R . .
N3A N 0.71028(16) 0.14171(16) 0.16091(17) 0.0396(9) Uani 1 d . . .
C4A C 0.75417(19) 0.1576(2) 0.1324(2) 0.0402(10) Uani 1 d . . .
C5A C 0.77462(18) 0.1167(2) 0.1298(2) 0.0376(10) Uani 1 d . . .
O6A O 0.74402(13) 0.07099(14) 0.15392(15) 0.0406(7) Uani 1 d . . .
O7A O 0.81833(14) 0.13038(15) 0.10452(15) 0.0458(8) Uani 1 d . . .
C8A C 0.7864(2) 0.2108(2) 0.1004(3) 0.0577(14) Uani 1 d . . .
H8A1 H 0.7685 0.2321 0.1042 0.087 Uiso 1 calc R . .
H8A2 H 0.7886 0.2034 0.0603 0.087 Uiso 1 calc R . .
H8A3 H 0.8227 0.2309 0.1162 0.087 Uiso 1 calc R . .
C1B C 0.7448(2) 0.0797(2) 0.2996(2) 0.0451(11) Uani 1 d . . .
H1BA H 0.7613 0.0945 0.3368 0.054 Uiso 1 calc R . .
H1BB H 0.7695 0.1036 0.2699 0.054 Uiso 1 calc R . .
C2B C 0.7370(2) 0.0231(2) 0.2926(2) 0.0446(11) Uani 1 d . . .
H2BA H 0.7724 0.0255 0.2879 0.054 Uiso 1 calc R . .
H2BB H 0.7197 0.0015 0.3268 0.054 Uiso 1 calc R . .
N3B N 0.70249(16) -0.00353(16) 0.24171(18) 0.0391(9) Uani 1 d . . .
C4B C 0.7010(2) -0.0454(2) 0.2189(2) 0.0446(11) Uani 1 d . . .
C5B C 0.6655(2) -0.0667(2) 0.1650(2) 0.0489(12) Uani 1 d . . .
O6B O 0.64119(15) -0.04096(14) 0.15029(16) 0.0470(8) Uani 1 d . . .
O7B O 0.6630(2) -0.10628(19) 0.1398(2) 0.0808(14) Uani 1 d . . .
C8B C 0.7302(3) -0.0741(3) 0.2392(3) 0.0640(16) Uani 1 d . . .
H8B1 H 0.7660 -0.0476 0.2528 0.096 Uiso 1 calc R . .
H8B2 H 0.7336 -0.0946 0.2079 0.096 Uiso 1 calc R . .
H8B3 H 0.7097 -0.0987 0.2700 0.096 Uiso 1 calc R . .
C1C C 0.5440(2) -0.0628(2) 0.2493(2) 0.0473(12) Uani 1 d . . .
H1CA H 0.5163 -0.0833 0.2783 0.057 Uiso 1 calc R . .
H1CB H 0.5646 -0.0813 0.2423 0.057 Uiso 1 calc R . .
C2C C 0.5163(2) -0.0608(2) 0.1938(2) 0.0532(13) Uani 1 d . . .
H2CA H 0.4994 -0.0962 0.1749 0.064 Uiso 1 calc R . .
H2CB H 0.4879 -0.0519 0.2023 0.064 Uiso 1 calc R . .
N3C N 0.55766(16) -0.01896(18) 0.15613(18) 0.0438(9) Uani 1 d . . .
C4C C 0.5462(2) -0.0176(2) 0.1034(2) 0.0451(11) Uani 1 d . . .
C5C C 0.5926(2) 0.0275(2) 0.0689(2) 0.0457(11) Uani 1 d . . .
O6C O 0.63720(14) 0.05629(15) 0.09601(14) 0.0471(8) Uani 1 d . . .
O7C O 0.58452(17) 0.0340(2) 0.01778(18) 0.0725(13) Uani 1 d . . .
C8C C 0.4929(2) -0.0556(3) 0.0739(3) 0.0649(16) Uani 1 d . . .
H8C1 H 0.4916 -0.0895 0.0649 0.097 Uiso 1 calc R . .
H8C2 H 0.4900 -0.0388 0.0390 0.097 Uiso 1 calc R . .
H8C3 H 0.4629 -0.0627 0.0991 0.097 Uiso 1 calc R . .
C1M C 0.8567(2) 0.0607(2) 0.0917(2) 0.0435(11) Uiso 1 d D . .
O1M O 0.8292(4) 0.0152(4) 0.1201(5) 0.165(3) Uiso 1 d D . .
C2M C 0.7943(8) 0.0166(8) 0.4159(11) 0.129(7) Uiso 0.50 d PD . .
O2M O 0.8260(7) 0.0646(6) 0.3975(8) 0.032(4) Uiso 0.17 d PD A 3
O2M' O 0.8398(10) 0.0370(12) 0.4406(14) 0.078(8) Uiso 0.17 d PD A 2
O2M" O 0.8434(7) 0.0492(9) 0.4043(12) 0.056(6) Uiso 0.17 d PD A 1
C3M C 0.8240(6) -0.0013(6) 0.6929(6) 0.072(3) Uiso 0.50 d PD . .
O3M O 0.8582(7) 0.0335(7) 0.6597(8) 0.148(6) Uiso 0.50 d PD . .
O1W O 0.1096(7) 0.0611(7) 0.0399(7) 0.131(5) Uiso 0.50 d P . .

loop_
_atom_site_aniso_label
_atom_site_aniso_U_11
_atom_site_aniso_U_22
_atom_site_aniso_U_33
_atom_site_aniso_U_23
_atom_site_aniso_U_13
_atom_site_aniso_U_12
Y 0.0325(3) 0.0418(3) 0.0270(3) -0.00187(16) -0.00026(15) 0.02021(19)
N1 0.049(2) 0.058(2) 0.033(2) 0.0016(18) 0.0017(17) 0.035(2)
C2 0.072(4) 0.054(3) 0.036(3) -0.008(2) 0.000(2) 0.041(3)
C3 0.059(3) 0.050(3) 0.034(3) -0.011(2) -0.009(2) 0.028(2)
N4 0.046(2) 0.049(2) 0.033(2) -0.0013(17) -0.0022(16) 0.0261(19)
C5 0.052(3) 0.061(3) 0.029(3) 0.002(2) 0.001(2) 0.033(3)
C6 0.044(3) 0.058(3) 0.029(2) 0.008(2) 0.0058(19) 0.026(2)
N7 0.039(2) 0.057(2) 0.032(2) 0.0021(17) 0.0024(16) 0.0278(19)
C8 0.044(3) 0.072(4) 0.040(3) 0.005(2) 0.009(2) 0.036(3)
C9 0.045(3) 0.070(3) 0.044(3) 0.005(2) 0.009(2) 0.041(3)
C1A 0.057(3) 0.061(3) 0.043(3) 0.005(2) 0.005(2) 0.043(3)
C2A 0.055(3) 0.048(3) 0.048(3) 0.003(2) 0.005(2) 0.032(2)
N3A 0.045(2) 0.047(2) 0.033(2) -0.0021(16) -0.0017(16) 0.0270(18)
C4A 0.042(2) 0.045(3) 0.031(2) -0.0002(19) -0.0037(19) 0.019(2)
C5A 0.036(2) 0.046(3) 0.029(2) -0.0027(18) -0.0021(17) 0.020(2)
O6A 0.0354(16) 0.0466(18) 0.0408(19) 0.0041(14) 0.0061(13) 0.0213(15)
O7A 0.0388(18) 0.056(2) 0.040(2) 0.0049(15) 0.0067(14) 0.0218(16)
C8A 0.054(3) 0.057(3) 0.060(4) 0.016(3) 0.008(3) 0.026(3)
C1B 0.039(2) 0.054(3) 0.040(3) -0.005(2) -0.010(2) 0.022(2)
C2B 0.043(3) 0.054(3) 0.041(3) 0.002(2) -0.008(2) 0.028(2)
N3B 0.038(2) 0.041(2) 0.040(2) 0.0017(16) 0.0021(16) 0.0205(17)
C4B 0.047(3) 0.047(3) 0.045(3) 0.009(2) 0.011(2) 0.028(2)
C5B 0.055(3) 0.042(3) 0.050(3) -0.003(2) 0.006(2) 0.024(2)
O6B 0.0478(19) 0.0469(19) 0.050(2) -0.0138(16) -0.0072(16) 0.0263(16)
O7B 0.116(4) 0.063(3) 0.083(3) -0.026(2) -0.017(3) 0.060(3)
C8B 0.088(4) 0.071(4) 0.059(4) 0.002(3) 0.001(3) 0.059(4)
C1C 0.043(3) 0.050(3) 0.044(3) 0.007(2) 0.003(2) 0.019(2)
C2C 0.039(3) 0.062(3) 0.048(3) 0.002(2) -0.001(2) 0.017(2)
N3C 0.039(2) 0.057(3) 0.039(2) -0.0029(18) -0.0020(17) 0.027(2)
C4C 0.039(2) 0.062(3) 0.037(3) -0.007(2) -0.008(2) 0.027(2)
C5C 0.049(3) 0.063(3) 0.034(3) -0.004(2) -0.005(2) 0.035(3)
O6C 0.0444(19) 0.061(2) 0.0293(18) 0.0007(15) -0.0042(14) 0.0211(17)
O7C 0.054(2) 0.111(4) 0.038(2) 0.010(2) -0.0092(17) 0.031(2)
C8C 0.051(3) 0.077(4) 0.053(4) -0.005(3) -0.017(3) 0.022(3)

loop_
_atom_type_symbol
_atom_type_description
_atom_type_scat_dispersion_real
_atom_type_scat_dispersion_imag
_atom_type_scat_source
C C 0.0033 0.0016 'International Tables Vol C Tables 4.2.6.8 and 6.1.1.4'
H H 0.0000 0.0000 'International Tables Vol C Tables 4.2.6.8 and 6.1.1.4'
N N 0.0061 0.0033 'International Tables Vol C Tables 4.2.6.8 and 6.1.1.4'
O O 0.0106 0.0060 'International Tables Vol C Tables 4.2.6.8 and 6.1.1.4'
Y Y -2.7962 3.5667 'International Tables Vol C Tables 4.2.6.8 and 6.1.1.4'

loop_
_geom_angle_atom_site_label_1
_geom_angle_atom_site_label_2
_geom_angle_atom_site_label_3
_geom_angle
_geom_angle_site_symmetry_1
_geom_angle_site_symmetry_3
_geom_angle_publ_flag
N1 Y N4 66.51(13) . . y
N7 Y N1 66.79(13) . . y
N7 Y N4 65.71(13) . . y
N3A Y N1 64.19(13) . . y
N3B Y N1 129.88(13) . . y
N3C Y N1 84.16(14) . . y
N3A Y N4 84.74(13) . . y
N3B Y N4 64.60(13) . . y
N3C Y N4 128.23(13) . . y
N3A Y N7 129.65(13) . . y
N3B Y N7 83.67(12) . . y
N3C Y N7 63.70(13) . . y
O6A Y N1 125.90(13) . . y
O6B Y N1 151.40(13) . . y
O6C Y N1 90.63(13) . . y
O6A Y N4 93.75(12) . . y
O6B Y N4 127.01(13) . . y
O6C Y N4 149.95(13) . . y
O6A Y N7 150.64(12) . . y
O6B Y N7 94.52(13) . . y
O6C Y N7 124.47(12) . . y
N3B Y N3A 120.35(13) . . y
N3C Y N3A 120.49(13) . . y
N3B Y N3C 118.66(13) . . y
O6A Y N3A 64.21(12) . . y
O6B Y N3A 135.14(13) . . y
O6C Y N3A 67.24(13) . . y
O6A Y N3B 68.13(12) . . y
O6B Y N3B 64.69(13) . . y
O6C Y N3B 139.03(13) . . y
O6A Y N3C 137.23(13) . . y
O6B Y N3C 67.81(13) . . y
O6C Y N3C 64.04(13) . . y
O6B Y O6A 81.07(12) . . y
O6C Y O6A 83.95(12) . . y
O6B Y O6C 82.36(13) . . y
C9 N1 C2 110.6(4) . . ?
C9 N1 C1A 109.7(4) . . ?
C2 N1 C1A 109.8(4) . . ?
C9 N1 Y 106.3(3) . . ?
C2 N1 Y 114.9(3) . . ?
C1A N1 Y 105.3(3) . . ?
N1 C2 C3 113.3(4) . . ?
N4 C3 C2 111.0(4) . . ?
C3 N4 C5 111.4(4) . . ?
C3 N4 C1B 109.0(4) . . ?
C5 N4 C1B 110.4(4) . . ?
C3 N4 Y 105.7(3) . . ?
C5 N4 Y 115.4(3) . . ?
C1B N4 Y 104.6(3) . . ?
N4 C5 C6 113.3(4) . . ?
N7 C6 C5 111.3(4) . . ?
C6 N7 C1C 107.8(4) . . ?
C6 N7 C8 110.5(4) . . ?
C1C N7 C8 110.3(4) . . ?
C6 N7 Y 108.2(3) . . ?
C1C N7 Y 105.3(3) . . ?
C8 N7 Y 114.4(3) . . ?
N7 C8 C9 113.3(4) . . ?
N1 C9 C8 112.9(4) . . ?
N1 C1A C2A 111.8(4) . . ?
N3A C2A C1A 109.1(4) . . ?
C4A N3A C2A 120.4(4) . . ?
C4A N3A Y 117.9(3) . . ?
C2A N3A Y 120.3(3) . . ?
N3A C4A C8A 127.1(5) . . ?
N3A C4A C5A 115.0(4) . . ?
C8A C4A C5A 117.8(4) . . ?
O7A C5A O6A 126.3(4) . . ?
O7A C5A C4A 118.3(4) . . ?
O6A C5A C4A 115.4(4) . . ?
C5A O6A Y 125.8(3) . . ?
N4 C1B C2B 110.5(4) . . ?
N3B C2B C1B 109.6(4) . . ?
C4B N3B C2B 120.8(4) . . ?
C4B N3B Y 118.5(3) . . ?
C2B N3B Y 120.1(3) . . ?
N3B C4B C8B 126.8(5) . . ?
N3B C4B C5B 114.6(4) . . ?
C8B C4B C5B 118.5(5) . . ?
O7B C5B O6B 126.1(6) . . ?
O7B C5B C4B 118.3(5) . . ?
O6B C5B C4B 115.5(4) . . ?
C5B O6B Y 125.7(3) . . ?
N7 C1C C2C 110.4(4) . . ?
N3C C2C C1C 108.6(4) . . ?
C4C N3C C2C 119.2(4) . . ?
C4C N3C Y 119.1(3) . . ?
C2C N3C Y 121.0(3) . . ?
N3C C4C C8C 126.5(5) . . ?
N3C C4C C5C 114.1(4) . . ?
C8C C4C C5C 119.4(5) . . ?
O7C C5C O6C 125.2(5) . . ?
O7C C5C C4C 119.0(5) . . ?
O6C C5C C4C 115.8(4) . . ?
C5C O6C Y 126.0(3) . . ?
O2M" C2M O2M' 42.1(17) . . ?
O2M" C2M O2M 37.8(12) . . ?
O2M' C2M O2M 69.5(19) . . ?

loop_
_geom_bond_atom_site_label_1
_geom_bond_atom_site_label_2
_geom_bond_distance
_geom_bond_site_symmetry_2
_geom_bond_publ_flag
Y N1 2.620(4) . y
Y N4 2.641(4) . y
Y N7 2.619(4) . y
Y N3A 2.547(4) . y
Y N3B 2.526(4) . y
Y N3C 2.537(4) . y
Y O6A 2.341(3) . y
Y O6B 2.323(3) . y
Y O6C 2.332(3) . y
N1 C9 1.473(6) . ?
N1 C2 1.486(7) . ?
N1 C1A 1.492(6) . ?
C2 C3 1.530(8) . ?
C3 N4 1.478(6) . ?
N4 C5 1.483(6) . ?
N4 C1B 1.489(6) . ?
C5 C6 1.507(7) . ?
C6 N7 1.478(6) . ?
N7 C1C 1.489(7) . ?
N7 C8 1.501(6) . ?
C8 C9 1.508(7) . ?
C1A C2A 1.498(7) . ?
C2A N3A 1.469(6) . ?
N3A C4A 1.269(6) . ?
C4A C8A 1.503(7) . ?
C4A C5A 1.524(7) . ?
C5A O7A 1.238(6) . ?
C5A O6A 1.264(6) . ?
C1B C2B 1.503(7) . ?
C2B N3B 1.474(6) . ?
N3B C4B 1.273(6) . ?
C4B C8B 1.488(7) . ?
C4B C5B 1.523(8) . ?
C5B O7B 1.228(7) . ?
C5B O6B 1.265(6) . ?
C1C C2C 1.519(8) . ?
C2C N3C 1.460(7) . ?
N3C C4C 1.269(7) . ?
C4C C8C 1.503(7) . ?
C4C C5C 1.516(8) . ?
C5C O7C 1.237(6) . ?
C5C O6C 1.268(6) . ?
C1M O1M 1.297(9) . ?
C2M O2M" 1.247(12) . ?
C2M O2M' 1.250(12) . ?
C2M O2M 1.264(12) . ?
C3M O3M 1.239(11) . ?

loop_
_geom_torsion_atom_site_label_1
_geom_torsion_atom_site_label_2
_geom_torsion_atom_site_label_3
_geom_torsion_atom_site_label_4
_geom_torsion
_geom_torsion_site_symmetry_1
_geom_torsion_site_symmetry_2
_geom_torsion_site_symmetry_3
_geom_torsion_site_symmetry_4
_geom_torsion_publ_flag
N1 C2 C3 N4 -49.2(6) . . . . y
C2 C3 N4 C5 -66.5(5) . . . . y
C3 N4 C5 C6 133.1(4) . . . . y
N4 C5 C6 N7 -47.6(5) . . . . y
C5 C6 N7 C8 -68.2(5) . . . . y
C6 N7 C8 C9 131.5(5) . . . . y
N7 C8 C9 N1 -46.4(6) . . . . y
C8 C9 N1 C2 -67.3(5) . . . . y
C9 N1 C2 C3 131.7(5) . . . . y
N1 C1A C2A N3A 45.2(6) . . . . y
N4 C1B C2B N3B 48.2(6) . . . . y
N7 C1C C2C N3C 45.2(6) . . . . y
C1A C2A N3A C4A 160.6(5) . . . . y
C1B C2B N3B C4B 162.8(5) . . . . y
C1C C2C N3C C4C 166.1(5) . . . . y
6B Y N1 C9 16.2(5) . . . . ?
O6C Y N1 C9 91.3(3) . . . . ?
O6A Y N1 C9 174.3(3) . . . . ?
N3B Y N1 C9 -95.4(3) . . . . ?
N3C Y N1 C9 27.5(3) . . . . ?
N3A Y N1 C9 155.5(3) . . . . ?
N7 Y N1 C9 -36.4(3) . . . . ?
N4 Y N1 C9 -108.8(3) . . . . ?
O6B Y N1 C2 138.9(4) . . . . ?
O6C Y N1 C2 -146.0(3) . . . . ?
O6A Y N1 C2 -63.0(4) . . . . ?
N3B Y N1 C2 27.3(4) . . . . ?
N3C Y N1 C2 150.2(4) . . . . ?
N3A Y N1 C2 -81.8(4) . . . . ?
N7 Y N1 C2 86.3(4) . . . . ?
N4 Y N1 C2 13.9(3) . . . . ?
O6B Y N1 C1A -100.2(4) . . . . ?
O6C Y N1 C1A -25.1(3) . . . . ?
O6A Y N1 C1A 57.9(3) . . . . ?
N3B Y N1 C1A 148.2(3) . . . . ?
N3C Y N1 C1A -88.9(3) . . . . ?
N3A Y N1 C1A 39.1(3) . . . . ?
N7 Y N1 C1A -152.8(3) . . . . ?
N4 Y N1 C1A 134.8(3) . . . . ?
C1A N1 C2 C3 -107.1(5) . . . . ?
Y N1 C2 C3 11.3(6) . . . . ?
C2 C3 N4 C1B 171.5(4) . . . . ?
C2 C3 N4 Y 59.5(4) . . . . ?
O6B Y N4 C3 172.1(3) . . . . ?
O6C Y N4 C3 6.0(4) . . . . ?
O6A Y N4 C3 90.4(3) . . . . ?
N3B Y N4 C3 154.0(3) . . . . ?
N3C Y N4 C3 -98.4(3) . . . . ?
N3A Y N4 C3 26.8(3) . . . . ?
N7 Y N4 C3 -111.3(3) . . . . ?
N1 Y N4 C3 -37.3(3) . . . . ?
O6B Y N4 C5 -64.3(3) . . . . ?
O6C Y N4 C5 129.6(3) . . . . ?
O6A Y N4 C5 -146.0(3) . . . . ?
N3B Y N4 C5 -82.4(3) . . . . ?
N3C Y N4 C5 25.2(4) . . . . ?
N3A Y N4 C5 150.4(3) . . . . ?
N7 Y N4 C5 12.2(3) . . . . ?
N1 Y N4 C5 86.3(3) . . . . ?
O6B Y N4 C1B 57.1(3) . . . . ?
O6C Y N4 C1B -108.9(3) . . . . ?
O6A Y N4 C1B -24.5(3) . . . . ?
N3B Y N4 C1B 39.1(3) . . . . ?
N3C Y N4 C1B 146.6(3) . . . . ?
N3A Y N4 C1B -88.2(3) . . . . ?
N7 Y N4 C1B 133.7(3) . . . . ?
N1 Y N4 C1B -152.3(3) . . . . ?
C1B N4 C5 C6 -105.7(5) . . . . ?
Y N4 C5 C6 12.5(5) . . . . ?
C5 C6 N7 C1C 171.2(4) . . . . ?
C5 C6 N7 Y 57.8(4) . . . . ?
O6B Y N7 C6 93.4(3) . . . . ?
O6C Y N7 C6 177.2(3) . . . . ?
O6A Y N7 C6 13.6(5) . . . . ?
N3B Y N7 C6 29.5(3) . . . . ?
N3C Y N7 C6 155.9(4) . . . . ?
N3A Y N7 C6 -95.1(3) . . . . ?
N1 Y N7 C6 -109.0(3) . . . . ?
N4 Y N7 C6 -35.4(3) . . . . ?
O6B Y N7 C1C -21.7(3) . . . . ?
O6C Y N7 C1C 62.2(3) . . . . ?
O6A Y N7 C1C -101.5(3) . . . . ?
N3B Y N7 C1C -85.5(3) . . . . ?
N3C Y N7 C1C 40.8(3) . . . . ?
N3A Y N7 C1C 149.8(3) . . . . ?
N1 Y N7 C1C 135.9(3) . . . . ?
N4 Y N7 C1C -150.5(3) . . . . ?
O6B Y N7 C8 -142.9(3) . . . . ?
O6C Y N7 C8 -59.1(4) . . . . ?
O6A Y N7 C8 137.3(3) . . . . ?
N3B Y N7 C8 153.2(3) . . . . ?
N3C Y N7 C8 -80.4(3) . . . . ?
N3A Y N7 C8 28.6(4) . . . . ?
N1 Y N7 C8 14.7(3) . . . . ?
N4 Y N7 C8 88.3(3) . . . . ?
C1C N7 C8 C9 -109.4(5) . . . . ?
Y N7 C8 C9 9.1(6) . . . . ?
C1A N1 C9 C8 171.4(4) . . . . ?
Y N1 C9 C8 58.0(5) . . . . ?
C9 N1 C1A C2A -175.1(4) . . . . ?
C2 N1 C1A C2A 63.2(5) . . . . ?
Y N1 C1A C2A -61.0(5) . . . . ?
C1A C2A N3A Y -5.4(6) . . . . ?
O6B Y N3A C4A -31.6(4) . . . . ?
O6C Y N3A C4A -82.8(4) . . . . ?
O6A Y N3A C4A 11.6(3) . . . . ?
N3B Y N3A C4A 51.9(4) . . . . ?
N3C Y N3A C4A -119.9(3) . . . . ?
N7 Y N3A C4A 160.5(3) . . . . ?
N1 Y N3A C4A 174.7(4) . . . . ?
N4 Y N3A C4A 108.3(4) . . . . ?
O6B Y N3A C2A 134.7(3) . . . . ?
O6C Y N3A C2A 83.5(4) . . . . ?
O6A Y N3A C2A 177.8(4) . . . . ?
N3B Y N3A C2A -141.9(3) . . . . ?
N3C Y N3A C2A 46.4(4) . . . . ?
N7 Y N3A C2A -33.2(4) . . . . ?
N1 Y N3A C2A -19.0(3) . . . . ?
N4 Y N3A C2A -85.4(4) . . . . ?
C2A N3A C4A C8A 0.2(8) . . . . ?
Y N3A C4A C8A 166.4(4) . . . . ?
C2A N3A C4A C5A -178.2(4) . . . . ?
Y N3A C4A C5A -12.0(5) . . . . ?
N3A C4A C5A O7A -177.3(4) . . . . ?
C8A C4A C5A O7A 4.1(7) . . . . ?
N3A C4A C5A O6A 3.4(6) . . . . ?
C8A C4A C5A O6A -175.1(5) . . . . ?
O7A C5A O6A Y -170.8(3) . . . . ?
C4A C5A O6A Y 8.4(6) . . . . ?
O6B Y O6A C5A 140.4(4) . . . . ?
O6C Y O6A C5A 57.2(4) . . . . ?
N3B Y O6A C5A -153.4(4) . . . . ?
N3C Y O6A C5A 97.5(4) . . . . ?
N3A Y O6A C5A -10.4(3) . . . . ?
N7 Y O6A C5A -136.3(4) . . . . ?
N1 Y O6A C5A -29.1(4) . . . . ?
N4 Y O6A C5A -92.7(4) . . . . ?
C3 N4 C1B C2B -174.3(4) . . . . ?
C5 N4 C1B C2B 63.1(5) . . . . ?
Y N4 C1B C2B -61.6(4) . . . . ?
C1B C2B N3B Y -8.5(5) . . . . ?
O6B Y N3B C4B 7.3(3) . . . . ?
O6C Y N3B C4B -32.4(4) . . . . ?
O6A Y N3B C4B -82.9(4) . . . . ?
N3C Y N3B C4B 50.1(4) . . . . ?
N3A Y N3B C4B -121.8(4) . . . . ?
N7 Y N3B C4B 105.4(4) . . . . ?
N1 Y N3B C4B 157.8(3) . . . . ?
N4 Y N3B C4B 171.5(4) . . . . ?
O6B Y N3B C2B 178.8(4) . . . . ?
O6C Y N3B C2B 139.1(3) . . . . ?
O6A Y N3B C2B 88.5(3) . . . . ?
N3C Y N3B C2B -138.5(3) . . . . ?
N3A Y N3B C2B 49.6(4) . . . . ?
N7 Y N3B C2B -83.1(4) . . . . ?
N1 Y N3B C2B -30.7(4) . . . . ?
N4 Y N3B C2B -17.1(3) . . . . ?
C2B N3B C4B C8B 2.3(8) . . . . ?
Y N3B C4B C8B 173.7(4) . . . . ?
C2B N3B C4B C5B -177.3(4) . . . . ?
Y N3B C4B C5B -5.9(5) . . . . ?
N3B C4B C5B O7B 178.5(5) . . . . ?
C8B C4B C5B O7B -1.2(8) . . . . ?
N3B C4B C5B O6B -1.3(7) . . . . ?
C8B C4B C5B O6B 179.1(5) . . . . ?
O7B C5B O6B Y -170.6(5) . . . . ?
C4B C5B O6B Y 9.1(6) . . . . ?
O6C Y O6B C5B 146.2(4) . . . . ?
O6A Y O6B C5B 61.2(4) . . . . ?
N3B Y O6B C5B -8.7(4) . . . . ?
N3C Y O6B C5B -148.7(5) . . . . ?
N3A Y O6B C5B 99.7(4) . . . . ?
N7 Y O6B C5B -89.6(4) . . . . ?
N1 Y O6B C5B -136.6(4) . . . . ?
N4 Y O6B C5B -26.8(5) . . . . ?
C6 N7 C1C C2C -177.5(4) . . . . ?
C8 N7 C1C C2C 61.7(5) . . . . ?
Y N7 C1C C2C -62.2(4) . . . . ?
C1C C2C N3C Y -4.4(6) . . . . ?
O6B Y N3C C4C -83.6(4) . . . . ?
O6C Y N3C C4C 8.6(4) . . . . ?
O6A Y N3C C4C -37.1(5) . . . . ?
N3B Y N3C C4C -125.1(4) . . . . ?
N3A Y N3C C4C 46.8(4) . . . . ?
N7 Y N3C C4C 169.1(4) . . . . ?
N1 Y N3C C4C 102.1(4) . . . . ?
N4 Y N3C C4C 155.9(4) . . . . ?
O6B Y N3C C2C 86.9(4) . . . . ?
O6C Y N3C C2C 179.2(4) . . . . ?
O6A Y N3C C2C 133.5(4) . . . . ?
N3B Y N3C C2C 45.5(4) . . . . ?
N3A Y N3C C2C -142.7(4) . . . . ?
N7 Y N3C C2C -20.3(4) . . . . ?
N1 Y N3C C2C -87.3(4) . . . . ?
N4 Y N3C C2C -33.5(4) . . . . ?
C2C N3C C4C C8C -0.1(8) . . . . ?
Y N3C C4C C8C 170.6(5) . . . . ?
C2C N3C C4C C5C -179.8(4) . . . . ?
Y N3C C4C C5C -9.1(6) . . . . ?
N3C C4C C5C O7C -176.4(5) . . . . ?
C8C C4C C5C O7C 3.9(8) . . . . ?
N3C C4C C5C O6C 2.9(7) . . . . ?
C8C C4C C5C O6C -176.8(5) . . . . ?
O7C C5C O6C Y -175.1(4) . . . . ?
C4C C5C O6C Y 5.6(6) . . . . ?
O6B Y O6C C5C 61.7(4) . . . . ?
O6A Y O6C C5C 143.5(4) . . . . ?
N3B Y O6C C5C 97.4(4) . . . . ?
N3C Y O6C C5C -7.3(4) . . . . ?
N3A Y O6C C5C -152.0(4) . . . . ?
N7 Y O6C C5C -28.5(5) . . . . ?
N1 Y O6C C5C -90.5(4) . . . . ?
N4 Y O6C C5C -129.5(4) . . . . ?
